data_4001529
loop_
_publ_author_name
'Yuan, Min'
'\"Ulg\"ut, Burak'
'McGuire, Michael'
'Takada, Kazutake'
'DiSalvo, Francis J.'
'Lee, Stephen'
'Abru\~na, H\'ector'

_publ_section_title
;
 W6S8Inorganic Clusters with Organic TTF Derivative Ligands:&#x00A0; in
 Pursuit of Multidimensional Conductive Networks
;
_journal_issue 18
_journal_name_full 'Chemistry of Materials'
_journal_page_first 4296
_journal_paper_doi 10.1021/cm0600071
_journal_volume 18
_journal_year 2006
_chemical_formula_sum 'C60 H78 P6 S32 W6'
_chemical_formula_weight 3114.06
_chemical_name_systematic
;
 ?
;
_space_group_IT_number 2
_symmetry_cell_setting triclinic
_symmetry_space_group_name_Hall '-P 1'
_symmetry_space_group_name_H-M 'P -1'
_atom_sites_solution_hydrogens geom
_atom_sites_solution_primary direct
_atom_sites_solution_secondary difmap
_audit_creation_method SHELXL-97
_cell_angle_alpha 86.51
_cell_angle_beta 84.536(15)
_cell_angle_gamma 87.16
_cell_formula_units_Z 1
_cell_length_a 12.415(11)
_cell_length_b 12.62(2)
_cell_length_c 14.550(10)
_cell_measurement_temperature 293(2)
_cell_measurement_theta_max 32.55
_cell_measurement_theta_min 4.47
_cell_volume 2263(4)
_computing_data_collection CHESS
_computing_structure_refinement 'SHELXL-97 (Sheldrick, 1997)'
_diffrn_ambient_temperature 293(2)
_diffrn_measured_fraction_theta_full 0.635
_diffrn_measured_fraction_theta_max 0.635
_diffrn_radiation_monochromator graphite
_diffrn_radiation_source 'fine-focus sealed tube'
_diffrn_radiation_wavelength 0.91600
_diffrn_reflns_av_R_equivalents 0.0000
_diffrn_reflns_av_sigmaI/netI 0.0289
_diffrn_reflns_limit_h_max 13
_diffrn_reflns_limit_h_min 0
_diffrn_reflns_limit_k_max 14
_diffrn_reflns_limit_k_min -14
_diffrn_reflns_limit_l_max 17
_diffrn_reflns_limit_l_min -16
_diffrn_reflns_number 4881
_diffrn_reflns_theta_full 32.55
_diffrn_reflns_theta_max 32.55
_diffrn_reflns_theta_min 4.47
_exptl_absorpt_coefficient_mu 8.475
_exptl_crystal_density_diffrn 2.285
_exptl_crystal_density_method 'not measured'
_exptl_crystal_F_000 1484
_exptl_crystal_size_max 0.03
_exptl_crystal_size_mid 0.015
_exptl_crystal_size_min 0.005
_refine_diff_density_max 1.036
_refine_diff_density_min -1.121
_refine_diff_density_rms 0.166
_refine_ls_extinction_coef 0.0023(5)
_refine_ls_extinction_expression Fc^*^=kFc[1+0.001xFc^2^\l^3^/sin(2\q)]^-1/4^
_refine_ls_extinction_method SHELXL
_refine_ls_goodness_of_fit_ref 1.043
_refine_ls_hydrogen_treatment constr
_refine_ls_matrix_type full
_refine_ls_number_parameters 470
_refine_ls_number_reflns 4881
_refine_ls_number_restraints 0
_refine_ls_restrained_S_all 1.043
_refine_ls_R_factor_all 0.0482
_refine_ls_R_factor_gt 0.0481
_refine_ls_shift/su_max 0.001
_refine_ls_shift/su_mean 0.000
_refine_ls_structure_factor_coef Fsqd
_refine_ls_weighting_details 'calc w=1/[\s^2^(Fo^2^)+(0.0895P)^2^+16.9690P] where P=(Fo^2^+2Fc^2^)/3'
_refine_ls_weighting_scheme calc
_refine_ls_wR_factor_gt 0.1350
_refine_ls_wR_factor_ref 0.1352
_reflns_number_gt 4833
_reflns_number_total 4881
_reflns_threshold_expression >2sigma(I)
_cod_data_source_file cm0600071si20060102_105024.cif
_cod_data_source_block cluster1
_cod_depositor_comments
;
The following automatic conversions were performed:

'_symmetry_cell_setting' value 'Triclinic' changed to 'triclinic'
according to /home/saulius/struct/CIF-dictionaries/cif_core.dic
dictionary named 'cif_core.dic' version 2.4.1 from 2010-06-29.

Automatic conversion script
Id: cif_fix_values 1715 2011-07-08 13:25:40Z adriana 
;
_cod_original_cell_volume 2263(5)
_cod_original_sg_symbol_H-M P-1
_cod_database_code 4001529

loop_
_symmetry_equiv_pos_as_xyz
'x, y, z'
'-x, -y, -z'

loop_
_atom_site_label
_atom_site_type_symbol
_atom_site_fract_x
_atom_site_fract_y
_atom_site_fract_z
_atom_site_U_iso_or_equiv
_atom_site_adp_type
_atom_site_occupancy
_atom_site_symmetry_multiplicity
_atom_site_calc_flag
_atom_site_refinement_flags
W1 W 0.41583(3) 0.62782(3) 0.48336(3) 0.0333(2) Uani 1 1 d .
W2 W 0.45754(3) 0.45352(3) 0.38844(3) 0.0332(2) Uani 1 1 d .
W3 W 0.37830(3) 0.43569(3) 0.56592(3) 0.0333(2) Uani 1 1 d .
S1 S 0.5548(3) 0.0786(3) 0.2094(2) 0.0569(8) Uani 1 1 d .
S2 S 0.3849(3) 0.2040(3) 0.1165(2) 0.0576(8) Uani 1 1 d .
S3 S 0.0442(3) 0.3640(3) 0.8152(2) 0.0659(10) Uani 1 1 d .
S4 S 0.2128(3) 0.3205(4) 0.9440(2) 0.0699(10) Uani 1 1 d .
S5 S 0.2086(3) 0.8328(3) 0.6413(2) 0.0655(9) Uani 1 1 d .
S6 S 0.1398(3) 0.6211(3) 0.0150(2) 0.0702(10) Uani 1 1 d .
S7 S 0.4858(3) 0.8648(3) 0.1219(2) 0.0677(9) Uani 1 1 d .
S8 S 0.3151(3) 0.9875(3) 0.0277(2) 0.0654(9) Uani 1 1 d .
S9 S 0.1440(3) 0.9520(4) 0.8353(3) 0.0798(12) Uani 1 1 d .
S10 S 0.0086(3) 0.1151(4) 0.4165(3) 0.0827(12) Uani 1 1 d .
S11 S 0.0218(3) 0.3200(5) 0.1165(2) 0.0918(15) Uani 1 1 d .
S12 S 0.0744(4) 0.0013(5) 0.2213(3) 0.0968(16) Uani 1 1 d .
S13 S 0.4956(2) 0.6332(2) 0.32186(16) 0.0338(5) Uani 1 1 d .
S14 S 0.2741(2) 0.5158(2) 0.44293(16) 0.0339(5) Uani 1 1 d .
S15 S 0.3503(2) 0.5993(2) 0.64853(15) 0.0346(6) Uani 1 1 d .
S16 S 0.5725(2) 0.7175(2) 0.52707(16) 0.0348(6) Uani 1 1 d .
P1 P 0.3114(2) 0.7985(2) 0.44572(19) 0.0394(6) Uani 1 1 d .
P2 P 0.3892(2) 0.3908(2) 0.24408(16) 0.0384(6) Uani 1 1 d .
P3 P 0.2080(2) 0.3530(2) 0.64281(17) 0.0425(7) Uani 1 1 d .
C1 C 0.2434(9) 0.3830(9) 0.2452(7) 0.044(3) Uani 1 1 d .
H1A H 0.2093 0.4512 0.2609 0.053 Uiso 1 1 calc R
H1B H 0.2260 0.3694 0.1835 0.053 Uiso 1 1 calc R
C2 C 0.5152(9) 0.2018(9) 0.2499(7) 0.046(3) Uani 1 1 d .
H2 H 0.5473 0.2262 0.2993 0.055 Uiso 1 1 calc R
C4 C 0.4175(10) 0.4785(11) 0.1395(7) 0.056(3) Uani 1 1 d .
H4A H 0.3815 0.4531 0.0893 0.067 Uiso 1 1 calc R
H4B H 0.3883 0.5496 0.1512 0.067 Uiso 1 1 calc R
C5 C 0.1963(10) 0.2978(11) 0.3125(8) 0.057(3) Uani 1 1 d .
H5A H 0.2298 0.2300 0.2977 0.086 Uiso 1 1 calc R
H5B H 0.1197 0.2964 0.3083 0.086 Uiso 1 1 calc R
H5C H 0.2096 0.3128 0.3742 0.086 Uiso 1 1 calc R
C6 C 0.4496(10) 0.0783(11) 0.1379(8) 0.054(3) Uani 1 1 d .
C10 C 0.2543(10) 0.3368(10) 0.8256(8) 0.055(3) Uani 1 1 d .
H10 H 0.3274 0.3330 0.8045 0.066 Uiso 1 1 calc R
C11 C 0.1921(9) 0.8313(9) 0.5228(9) 0.052(3) Uani 1 1 d .
C12 C 0.0817(9) 0.4106(12) 0.6012(8) 0.061(4) Uani 1 1 d .
H12A H 0.0842 0.4017 0.5353 0.073 Uiso 1 1 calc R
H12B H 0.0220 0.3706 0.6309 0.073 Uiso 1 1 calc R
C14 C 0.2131(11) 0.7235(11) 0.2932(9) 0.063(3) Uani 1 1 d .
H14A H 0.2579 0.6598 0.2995 0.094 Uiso 1 1 calc R
H14B H 0.2026 0.7389 0.2291 0.094 Uiso 1 1 calc R
H14C H 0.1442 0.7139 0.3278 0.094 Uiso 1 1 calc R
C15 C 0.0735(10) 0.3428(12) 0.9314(7) 0.058(3) Uani 1 1 d .
C16 C -0.0028(12) 0.3485(12) 1.0007(8) 0.064(4) Uani 1 1 d .
C17 C 0.3892(11) 0.9181(9) 0.4481(9) 0.058(3) Uani 1 1 d .
H17A H 0.4083 0.9244 0.5106 0.070 Uiso 1 1 calc R
H17B H 0.4560 0.9095 0.4084 0.070 Uiso 1 1 calc R
C18 C 0.4388(10) 0.2624(10) 0.2107(7) 0.048(3) Uani 1 1 d .
C19 C 0.0794(12) 0.8948(12) 0.6702(10) 0.073(4) Uani 1 1 d .
C20 C 0.3293(12) 1.0210(10) 0.4170(11) 0.073(4) Uani 1 1 d .
H20A H 0.3084 1.0150 0.3557 0.109 Uiso 1 1 calc R
H20B H 0.3761 1.0794 0.4170 0.109 Uiso 1 1 calc R
H20C H 0.2658 1.0333 0.4587 0.109 Uiso 1 1 calc R
C21 C 0.2668(10) 0.8139(11) 0.3291(8) 0.059(3) Uani 1 1 d .
H21A H 0.2172 0.8755 0.3269 0.070 Uiso 1 1 calc R
H21B H 0.3297 0.8298 0.2865 0.070 Uiso 1 1 calc R
C22 C 0.1802(9) 0.3545(10) 0.7673(7) 0.047(3) Uani 1 1 d .
C23 C 0.5367(11) 0.4824(13) 0.1112(8) 0.070(4) Uani 1 1 d .
H23A H 0.5730 0.5044 0.1618 0.104 Uiso 1 1 calc R
H23B H 0.5488 0.5322 0.0591 0.104 Uiso 1 1 calc R
H23C H 0.5647 0.4132 0.0947 0.104 Uiso 1 1 calc R
C24 C 0.0589(11) 0.5241(13) 0.6176(9) 0.071(4) Uani 1 1 d .
H24A H 0.0580 0.5345 0.6825 0.106 Uiso 1 1 calc R
H24B H -0.0103 0.5461 0.5969 0.106 Uiso 1 1 calc R
H24C H 0.1141 0.5654 0.5840 0.106 Uiso 1 1 calc R
C25 C 0.4211(11) -0.0130(12) 0.1006(8) 0.061(3) Uani 1 1 d .
C26 C -0.1825(14) 0.3670(13) 1.1033(10) 0.078(4) Uani 1 1 d .
H26 H -0.2549 0.3792 1.1243 0.094 Uiso 1 1 calc R
C27 C 0.1957(12) 0.2090(10) 0.6236(9) 0.062(3) Uani 1 1 d .
H27A H 0.1258 0.1866 0.6514 0.075 Uiso 1 1 calc R
H27B H 0.1985 0.1999 0.5577 0.075 Uiso 1 1 calc R
C28 C 0.3162(17) 0.8491(13) 0.0282(11) 0.086(5) Uani 1 1 d .
H28 H 0.2657 0.8142 -0.0007 0.103 Uiso 1 1 calc R
C29 C 0.2836(15) 0.1388(11) 0.6637(11) 0.081(5) Uani 1 1 d .
H29A H 0.3528 0.1579 0.6340 0.122 Uiso 1 1 calc R
H29B H 0.2720 0.0659 0.6537 0.122 Uiso 1 1 calc R
H29C H 0.2817 0.1480 0.7288 0.122 Uiso 1 1 calc R
C30 C 0.0562(13) 0.9423(13) 0.7504(11) 0.083(5) Uani 1 1 d .
C31 C 0.0940(13) 0.8531(12) 0.4987(11) 0.073(4) Uani 1 1 d .
H31 H 0.0795 0.8515 0.4372 0.087 Uiso 1 1 calc R
C33 C 0.0686(17) 1.0550(14) 0.8926(12) 0.092(6) Uani 1 1 d .
H33 H 0.0947 1.0935 0.9376 0.111 Uiso 1 1 calc R
C34 C -0.1125(15) 0.3415(15) 1.1593(10) 0.085(5) Uani 1 1 d .
H34 H -0.1326 0.3344 1.2225 0.102 Uiso 1 1 calc R
C35 C -0.0292(16) 1.0711(16) 0.8639(12) 0.099(6) Uani 1 1 d .
H35 H -0.0756 1.1232 0.8906 0.119 Uiso 1 1 calc R
C36 C 0.3924(17) 0.7969(13) 0.0719(12) 0.088(5) Uani 1 1 d .
H36 H 0.3956 0.7230 0.0755 0.106 Uiso 1 1 calc R

loop_
_atom_site_aniso_label
_atom_site_aniso_U_11
_atom_site_aniso_U_22
_atom_site_aniso_U_33
_atom_site_aniso_U_23
_atom_site_aniso_U_13
_atom_site_aniso_U_12
W1 0.0379(3) 0.0344(3) 0.0276(3) -0.0020(2) -0.00143(17) -0.00394(18)
W2 0.0378(3) 0.0364(3) 0.0254(3) -0.0028(2) -0.00166(17) -0.00446(18)
W3 0.0368(3) 0.0365(3) 0.0266(3) -0.0010(2) -0.00066(18) -0.00523(18)
S1 0.0626(19) 0.058(2) 0.0510(16) -0.0184(16) -0.0088(14) 0.0112(15)
S2 0.0610(19) 0.062(2) 0.0537(16) -0.0257(16) -0.0162(14) 0.0114(15)
S3 0.0420(17) 0.115(3) 0.0387(15) 0.0059(17) 0.0024(12) -0.0113(17)
S4 0.0477(19) 0.121(3) 0.0400(15) 0.0132(18) -0.0028(13) -0.0161(18)
S5 0.0562(19) 0.079(2) 0.0555(18) 0.0028(18) 0.0085(14) 0.0196(16)
S6 0.050(2) 0.100(3) 0.0599(19) -0.0080(19) 0.0080(14) -0.0165(17)
S7 0.089(3) 0.053(2) 0.0578(18) -0.0042(17) 0.0107(17) -0.0038(17)
S8 0.065(2) 0.071(2) 0.0626(19) -0.0248(18) 0.0015(15) -0.0132(16)
S9 0.070(2) 0.092(3) 0.069(2) 0.008(2) 0.0180(17) 0.015(2)
S10 0.0456(19) 0.106(3) 0.089(3) 0.016(2) 0.0129(17) 0.0062(18)
S11 0.067(2) 0.172(5) 0.0368(16) 0.010(2) 0.0003(15) -0.039(3)
S12 0.070(3) 0.130(4) 0.079(3) 0.008(3) 0.0197(19) 0.044(3)
S13 0.0368(13) 0.0376(14) 0.0267(11) 0.0016(11) -0.0012(9) -0.0050(10)
S14 0.0354(13) 0.0381(14) 0.0282(11) -0.0029(11) -0.0014(9) -0.0034(10)
S15 0.0378(13) 0.0408(14) 0.0247(11) -0.0051(11) 0.0019(9) -0.0005(10)
S16 0.0392(14) 0.0329(14) 0.0327(12) -0.0032(11) -0.0019(10) -0.0065(10)
P1 0.0451(15) 0.0316(14) 0.0413(14) -0.0021(12) -0.0041(11) -0.0010(11)
P2 0.0425(15) 0.0463(16) 0.0272(12) -0.0066(12) -0.0040(10) -0.0040(11)
P3 0.0396(15) 0.0538(18) 0.0340(13) -0.0006(13) 0.0019(11) -0.0129(12)
C1 0.048(7) 0.040(6) 0.045(6) -0.007(5) -0.004(5) 0.007(5)
C2 0.048(6) 0.049(7) 0.043(6) -0.014(6) -0.004(5) 0.000(5)
C4 0.059(7) 0.076(9) 0.031(5) -0.002(6) 0.000(5) -0.014(6)
C5 0.042(7) 0.073(8) 0.060(7) -0.009(7) -0.009(5) -0.022(6)
C6 0.054(7) 0.062(8) 0.045(6) -0.014(6) 0.002(5) -0.006(6)
C10 0.045(7) 0.073(8) 0.048(6) 0.002(6) -0.002(5) -0.017(6)
C11 0.037(7) 0.047(7) 0.068(7) 0.008(6) 0.007(5) 0.011(5)
C12 0.030(6) 0.110(12) 0.041(6) -0.001(7) 0.003(4) -0.010(6)
C14 0.059(8) 0.066(8) 0.065(8) 0.011(7) -0.022(6) -0.003(6)
C15 0.046(7) 0.092(10) 0.035(6) 0.010(6) 0.002(5) -0.017(6)
C16 0.058(8) 0.087(10) 0.047(7) 0.001(7) 0.004(6) -0.028(7)
C17 0.062(8) 0.039(7) 0.070(8) 0.002(6) 0.008(6) -0.007(5)
C18 0.051(7) 0.064(8) 0.030(5) -0.015(6) 0.000(5) 0.003(6)
C19 0.069(9) 0.069(9) 0.069(9) 0.023(8) 0.025(7) 0.019(7)
C20 0.067(9) 0.050(8) 0.101(11) -0.004(8) 0.000(7) -0.007(6)
C21 0.050(7) 0.066(8) 0.058(7) 0.011(7) -0.004(5) -0.010(6)
C22 0.037(6) 0.062(7) 0.043(6) 0.006(6) -0.001(5) -0.016(5)
C23 0.065(9) 0.112(12) 0.034(6) 0.008(7) -0.009(5) -0.030(8)
C24 0.056(8) 0.102(12) 0.050(7) 0.002(8) 0.000(6) 0.023(7)
C25 0.056(8) 0.081(10) 0.044(6) -0.009(7) 0.012(5) -0.004(6)
C26 0.074(10) 0.093(12) 0.065(9) -0.009(8) 0.019(8) -0.017(8)
C27 0.074(9) 0.054(8) 0.058(7) -0.004(7) 0.010(6) -0.028(6)
C28 0.112(14) 0.063(10) 0.082(10) -0.006(9) 0.010(10) -0.038(9)
C29 0.109(13) 0.052(8) 0.077(9) 0.003(8) 0.023(8) -0.025(8)
C30 0.068(9) 0.089(11) 0.076(9) 0.036(9) 0.029(7) 0.026(8)
C31 0.070(10) 0.071(9) 0.073(9) 0.011(8) 0.003(7) 0.003(7)
C33 0.107(15) 0.083(12) 0.078(10) 0.008(9) 0.023(9) 0.020(10)
C34 0.088(12) 0.113(14) 0.053(8) -0.002(9) 0.015(8) -0.035(10)
C35 0.097(14) 0.112(15) 0.078(11) 0.010(11) 0.017(9) 0.042(11)
C36 0.121(15) 0.055(9) 0.085(11) 0.009(9) 0.013(10) -0.031(9)

loop_
_atom_type_symbol
_atom_type_description
_atom_type_scat_dispersion_real
_atom_type_scat_dispersion_imag
_atom_type_scat_source
C C 0.0033 0.0016 'International Tables Vol C Tables 4.2.6.8 and 6.1.1.4'
H H 0.0000 0.0000 'International Tables Vol C Tables 4.2.6.8 and 6.1.1.4'
S S 0.1246 0.1234 'International Tables Vol C Tables 4.2.6.8 and 6.1.1.4'
W W -0.8490 6.8722 'International Tables Vol C Tables 4.2.6.8 and 6.1.1.4'
P P 0.1023 0.0942 'International Tables Vol C Tables 4.2.6.8 and 6.1.1.4'

loop_
_geom_angle_atom_site_label_1
_geom_angle_atom_site_label_2
_geom_angle_atom_site_label_3
_geom_angle
_geom_angle_site_symmetry_1
_geom_angle_site_symmetry_3
S14 W1 S16 172.21(8) . .
S14 W1 S13 89.93(9) . .
S16 W1 S13 89.65(9) . .
S14 W1 S15 89.40(9) . .
S16 W1 S15 89.95(9) . .
S13 W1 S15 172.14(8) . .
S14 W1 P1 93.77(14) . .
S16 W1 P1 94.00(13) . .
S13 W1 P1 88.37(9) . .
S15 W1 P1 99.50(9) . .
S14 W1 W2 56.92(9) . .
S16 W1 W2 116.76(8) . .
S13 W1 W2 57.13(8) . .
S15 W1 W2 116.38(9) . .
P1 W1 W2 131.12(10) . .
S14 W1 W2 116.83(10) . 2_666
S16 W1 W2 56.75(9) . 2_666
S13 W1 W2 116.71(8) . 2_666
S15 W1 W2 56.97(7) . 2_666
P1 W1 W2 138.80(7) . 2_666
W2 W1 W2 89.83(7) . 2_666
S14 W1 W3 56.79(8) . .
S16 W1 W3 116.80(7) . .
S13 W1 W3 117.03(7) . .
S15 W1 W3 56.48(7) . .
P1 W1 W3 138.52(9) . .
W2 W1 W3 59.95(9) . .
W2 W1 W3 60.10(4) 2_666 .
S14 W1 W3 117.02(10) . 2_666
S16 W1 W3 56.68(9) . 2_666
S13 W1 W3 56.92(6) . 2_666
S15 W1 W3 116.75(6) . 2_666
P1 W1 W3 131.03(7) . 2_666
W2 W1 W3 60.14(2) . 2_666
W2 W1 W3 59.84(5) 2_666 2_666
W3 W1 W3 90.20(6) . 2_666
S16 W2 S14 89.86(10) 2_666 .
S16 W2 S13 172.65(8) 2_666 .
S14 W2 S13 89.90(10) . .
S16 W2 S15 90.33(10) 2_666 2_666
S14 W2 S15 172.58(8) . 2_666
S13 W2 S15 88.96(10) . 2_666
S16 W2 P2 92.40(11) 2_666 .
S14 W2 P2 90.44(10) . .
S13 W2 P2 94.94(10) . .
S15 W2 P2 96.96(9) 2_666 .
S16 W2 W1 117.05(11) 2_666 .
S14 W2 W1 56.89(6) . .
S13 W2 W1 57.11(11) . .
S15 W2 W1 116.70(6) 2_666 .
P2 W2 W1 133.40(7) . .
S16 W2 W3 56.88(7) 2_666 .
S14 W2 W3 56.88(6) . .
S13 W2 W3 117.28(7) . .
S15 W2 W3 117.48(5) 2_666 .
P2 W2 W3 131.49(8) . .
W1 W2 W3 60.21(6) . .
S16 W2 W1 56.96(7) 2_666 2_666
S14 W2 W1 117.03(7) . 2_666
S13 W2 W1 116.91(7) . 2_666
S15 W2 W1 57.33(7) 2_666 2_666
P2 W2 W1 136.25(9) . 2_666
W1 W2 W1 90.17(7) . 2_666
W3 W2 W1 60.21(5) . 2_666
S16 W2 W3 116.95(8) 2_666 2_666
S14 W2 W3 117.02(10) . 2_666
S13 W2 W3 56.93(7) . 2_666
S15 W2 W3 56.55(9) 2_666 2_666
P2 W2 W3 138.11(6) . 2_666
W1 W2 W3 60.17(6) . 2_666
W3 W2 W3 90.37(4) . 2_666
W1 W2 W3 60.03(8) 2_666 2_666
S15 W3 S16 172.49(8) . 2_666
S15 W3 S14 90.01(11) . .
S16 W3 S14 89.82(11) 2_666 .
S15 W3 S13 89.38(10) . 2_666
S16 W3 S13 89.77(10) 2_666 2_666
S14 W3 S13 172.19(8) . 2_666
S15 W3 P3 94.52(11) . .
S16 W3 P3 92.99(12) 2_666 .
S14 W3 P3 89.61(10) . .
S13 W3 P3 98.20(10) 2_666 .
S15 W3 W2 117.24(8) . .
S16 W3 W2 56.84(8) 2_666 .
S14 W3 W2 56.86(7) . .
S13 W3 W2 116.84(8) 2_666 .
P3 W3 W2 131.25(6) . .
S15 W3 W1 57.46(11) . .
S16 W3 W1 116.62(11) 2_666 .
S14 W3 W1 56.75(7) . .
S13 W3 W1 116.80(7) 2_666 .
P3 W3 W1 132.60(7) . .
W2 W3 W1 59.83(4) . .
S15 W3 W2 57.17(8) . 2_666
S16 W3 W2 116.48(9) 2_666 2_666
S14 W3 W2 116.56(10) . 2_666
S13 W3 W2 56.96(9) 2_666 2_666
P3 W3 W2 139.02(7) . 2_666
W2 W3 W2 89.63(4) . 2_666
W1 W3 W2 59.88(6) . 2_666
S15 W3 W1 116.83(6) . 2_666
S16 W3 W1 56.85(6) 2_666 2_666
S14 W3 W1 116.76(7) . 2_666
S13 W3 W1 56.94(7) 2_666 2_666
P3 W3 W1 137.35(10) . 2_666
W2 W3 W1 59.95(2) . 2_666
W1 W3 W1 89.80(6) . 2_666
W2 W3 W1 59.69(8) 2_666 2_666
C2 S1 C6 93.8(6) . .
C6 S2 C18 94.0(6) . .
C15 S3 C22 95.7(5) . .
C10 S4 C15 95.3(5) . .
C11 S5 C19 94.5(6) . .
C26 S6 C16 94.3(7) 2_566 2_566
C36 S7 C25 93.5(8) . 1_565
C28 S8 C25 93.5(8) . 1_565
C30 S9 C33 95.8(9) . .
C31 S10 C19 94.6(7) 2_566 2_566
C34 S11 C16 94.5(7) 1_554 1_554
C35 S12 C30 91.9(9) 2_566 2_566
W3 S13 W1 66.14(8) 2_666 .
W3 S13 W2 66.11(7) 2_666 .
W1 S13 W2 65.76(7) . .
W1 S14 W2 66.18(10) . .
W1 S14 W3 66.46(10) . .
W2 S14 W3 66.25(8) . .
W3 S15 W2 66.28(7) . 2_666
W3 S15 W1 66.07(9) . .
W2 S15 W1 65.70(6) 2_666 .
W2 S16 W3 66.28(12) 2_666 2_666
W2 S16 W1 66.29(8) 2_666 .
W3 S16 W1 66.46(9) 2_666 .
C11 P1 C21 105.3(6) . .
C11 P1 C17 101.3(6) . .
C21 P1 C17 101.1(6) . .
C11 P1 W1 117.1(4) . .
C21 P1 W1 115.7(5) . .
C17 P1 W1 114.1(4) . .
C18 P2 C1 103.1(5) . .
C18 P2 C4 104.5(6) . .
C1 P2 C4 100.2(5) . .
C18 P2 W2 116.0(4) . .
C1 P2 W2 116.3(4) . .
C4 P2 W2 114.7(4) . .
C22 P3 C12 102.6(5) . .
C22 P3 C27 101.5(6) . .
C12 P3 C27 101.3(7) . .
C22 P3 W3 119.1(4) . .
C12 P3 W3 114.4(4) . .
C27 P3 W3 115.4(4) . .
C5 C1 P2 113.6(8) . .
C18 C2 S1 120.5(9) . .
C23 C4 P2 111.7(9) . .
C25 C6 S1 122.2(10) . .
C25 C6 S2 123.3(10) . .
S1 C6 S2 114.6(7) . .
C22 C10 S4 118.7(10) . .
C31 C11 S5 116.5(10) . .
C31 C11 P1 126.2(11) . .
S5 C11 P1 117.3(6) . .
C24 C12 P3 115.3(9) . .
C16 C15 S4 124.6(10) . .
C16 C15 S3 121.8(10) . .
S4 C15 S3 113.5(6) . .
C15 C16 S11 123.1(11) . 1_556
C15 C16 S6 123.1(10) . 2_566
S11 C16 S6 113.7(7) 1_556 2_566
C20 C17 P1 114.2(10) . .
C2 C18 P2 126.0(9) . .
C2 C18 S2 114.2(9) . .
P2 C18 S2 119.8(6) . .
C30 C19 S10 126.4(11) . 2_566
C30 C19 S5 121.4(13) . .
S10 C19 S5 112.1(9) 2_566 .
C14 C21 P1 118.5(8) . .
C10 C22 S3 116.8(9) . .
C10 C22 P3 123.9(10) . .
S3 C22 P3 118.9(6) . .
C6 C25 S7 122.6(11) . 1_545
C6 C25 S8 121.9(11) . 1_545
S7 C25 S8 115.6(9) 1_545 1_545
C34 C26 S6 118.4(13) . 2_566
C29 C27 P3 112.9(10) . .
C36 C28 S8 116.3(14) . .
C19 C30 S9 126.0(11) . .
C19 C30 S12 120.2(14) . 2_566
S9 C30 S12 113.8(10) . 2_566
C11 C31 S10 118.8(12) . 2_566
C35 C33 S9 112.2(17) . .
C26 C34 S11 119.1(12) . 1_556
C33 C35 S12 122.6(15) . 2_566
C28 C36 S7 120.2(13) . .

loop_
_geom_bond_atom_site_label_1
_geom_bond_atom_site_label_2
_geom_bond_distance
_geom_bond_site_symmetry_2
W1 S14 2.446(3) .
W1 S16 2.452(3) .
W1 S13 2.460(3) .
W1 S15 2.473(3) .
W1 P1 2.518(4) .
W1 W2 2.672(3) .
W1 W2 2.6778(15) 2_666
W1 W3 2.682(4) .
W1 W3 2.685(2) 2_666
W2 S16 2.446(4) 2_666
W2 S14 2.447(3) .
W2 S13 2.461(4) .
W2 S15 2.463(3) 2_666
W2 P2 2.523(3) .
W2 W3 2.6748(17) .
W2 W1 2.6778(15) 2_666
W2 W3 2.684(2) 2_666
W3 S15 2.446(4) .
W3 S16 2.447(4) 2_666
W3 S14 2.447(3) .
W3 S13 2.460(3) 2_666
W3 P3 2.537(3) .
W3 W2 2.684(2) 2_666
W3 W1 2.685(2) 2_666
S1 C2 1.729(13) .
S1 C6 1.745(13) .
S2 C6 1.766(14) .
S2 C18 1.794(11) .
S3 C15 1.765(11) .
S3 C22 1.765(12) .
S4 C10 1.754(12) .
S4 C15 1.763(13) .
S5 C11 1.756(13) .
S5 C19 1.774(14) .
S6 C26 1.751(14) 2_566
S6 C16 1.758(15) 2_566
S7 C36 1.716(19) .
S7 C25 1.728(15) 1_565
S8 C28 1.746(16) .
S8 C25 1.767(14) 1_565
S9 C30 1.74(2) .
S9 C33 1.768(18) .
S10 C31 1.736(16) 2_566
S10 C19 1.759(18) 2_566
S11 C34 1.737(19) 1_554
S11 C16 1.754(13) 1_554
S12 C35 1.73(2) 2_566
S12 C30 1.761(14) 2_566
S13 W3 2.460(3) 2_666
S15 W2 2.463(3) 2_666
S16 W2 2.446(4) 2_666
S16 W3 2.447(4) 2_666
P1 C11 1.817(12) .
P1 C21 1.831(12) .
P1 C17 1.835(13) .
P2 C18 1.784(13) .
P2 C1 1.817(11) .
P2 C4 1.843(11) .
P3 C22 1.812(11) .
P3 C12 1.835(12) .
P3 C27 1.872(13) .
C1 C5 1.511(17) .
C2 C18 1.337(16) .
C4 C23 1.501(19) .
C6 C25 1.38(2) .
C10 C22 1.312(16) .
C11 C31 1.31(2) .
C12 C24 1.48(2) .
C14 C21 1.494(19) .
C15 C16 1.319(19) .
C16 S11 1.754(13) 1_556
C16 S6 1.758(15) 2_566
C17 C20 1.531(17) .
C19 C30 1.35(2) .
C19 S10 1.759(18) 2_566
C25 S7 1.728(15) 1_545
C25 S8 1.767(14) 1_545
C26 C34 1.26(2) .
C26 S6 1.751(14) 2_566
C27 C29 1.51(2) .
C28 C36 1.32(3) .
C30 S12 1.761(14) 2_566
C31 S10 1.736(16) 2_566
C33 C35 1.32(3) .
C34 S11 1.737(19) 1_556
C35 S12 1.73(2) 2_566
